data_1541718
loop_
_publ_author_name
'Bronger, W.'
'Miessen, H.J.'
'Schmitz, D.'

_publ_section_title
;
 Eu2 Re6 S11, Darstellung, Kristallstruktur und magnetische Eigenschaften
;
_journal_name_full 'Journal of the Less-Common Metals'
_journal_page_first 275
_journal_page_last 282
_journal_volume 95
_journal_year 1983
_chemical_formula_sum 'Eu2 Re6 S11'
_space_group_IT_number 167
_symmetry_space_group_name_Hall '-R 3 2"c'
_symmetry_space_group_name_H-M 'R -3 c :H'
_cell_angle_alpha 90
_cell_angle_beta 90
_cell_angle_gamma 120
_cell_formula_units_Z 6
_cell_length_a 9.027
_cell_length_b 9.027
_cell_length_c 31.574
_cell_volume 2228.164
_citation_journal_id_ASTM JCOMAH
_cod_data_source_file Bronger_JCOMAH_1983_1858.cif
_cod_data_source_block Eu2Re6S11
_cod_database_code 1541718

loop_
_symmetry_equiv_pos_as_xyz
x,y,z
-y,x-y,z
-x+y,-x,z
y,x,-z+1/2
-x,-x+y,-z+1/2
x-y,-y,-z+1/2
-x,-y,-z
y,-x+y,-z
x-y,x,-z
-y,-x,z-1/2
x,x-y,z-1/2
-x+y,y,z-1/2
x+2/3,y+1/3,z+1/3
-y+2/3,x-y+1/3,z+1/3
-x+y+2/3,-x+1/3,z+1/3
y+2/3,x+1/3,-z+5/6
-x+2/3,-x+y+1/3,-z+5/6
x-y+2/3,-y+1/3,-z+5/6
-x+2/3,-y+1/3,-z+1/3
y+2/3,-x+y+1/3,-z+1/3
x-y+2/3,x+1/3,-z+1/3
-y+2/3,-x+1/3,z-1/6
x+2/3,x-y+1/3,z-1/6
-x+y+2/3,y+1/3,z-1/6
x+1/3,y+2/3,z+2/3
-y+1/3,x-y+2/3,z+2/3
-x+y+1/3,-x+2/3,z+2/3
y+1/3,x+2/3,-z+7/6
-x+1/3,-x+y+2/3,-z+7/6
x-y+1/3,-y+2/3,-z+7/6
-x+1/3,-y+2/3,-z+2/3
y+1/3,-x+y+2/3,-z+2/3
x-y+1/3,x+2/3,-z+2/3
-y+1/3,-x+2/3,z+1/6
x+1/3,x-y+2/3,z+1/6
-x+y+1/3,y+2/3,z+1/6

loop_
_atom_site_label
_atom_site_type_symbol
_atom_site_fract_x
_atom_site_fract_y
_atom_site_fract_z
_atom_site_occupancy
_atom_site_U_iso_or_equiv
Eu1 Eu+2 0 0 0.8108 1 0.0
S3 S-2 0 0 0.0928 1 0.0
S1 S-2 0.6684 0.949 0.0307 1 0.0
S2 S-2 0.7485 0 0.25 1 0.0
Re1 Re+3 0.8488 0.8212 0.03425 1 0.0
